data_4303500
loop_
_publ_author_name
'Daniel Mendoza-Espinosa'
'Tracy A. Hanna'

_publ_section_title
;
Facile Synthesis of Bismuth(III) and Antimony(III) Complexes Supported by
Silylated Calix[5]arenes.
;
_journal_name_full 'Inorganic Chemistry'
_journal_page_first 10312
_journal_page_last 10325
_journal_paper_doi 10.1021/ic9014477
_journal_volume 48
_journal_year 2009
_chemical_formula_moiety 'C58 H71 Bi O5 Si, 2(C4 H8 O)'
_chemical_formula_sum 'C66 H87 Bi O7 Si'
_chemical_formula_weight 1229.43
_chemical_name_systematic
; 
 ? 
;
_space_group_IT_number 2
_symmetry_cell_setting triclinic
_symmetry_space_group_name_Hall '-P 1'
_symmetry_space_group_name_H-M 'P -1'
_atom_sites_solution_hydrogens geom
_atom_sites_solution_primary direct
_atom_sites_solution_secondary difmap
_audit_creation_method SHELXL-97
_cell_angle_alpha 66.401(5)
_cell_angle_beta 75.309(6)
_cell_angle_gamma 67.587(5)
_cell_formula_units_Z 2
_cell_length_a 13.033(4)
_cell_length_b 15.050(5)
_cell_length_c 18.679(6)
_cell_measurement_reflns_used 500
_cell_measurement_temperature 223(2)
_cell_measurement_theta_max 25
_cell_measurement_theta_min 2
_cell_volume 3081.7(17)
_computing_cell_refinement 'Bruker SMART'
_computing_data_collection 'Bruker SMART'
_computing_data_reduction 'Bruker SAINT'
_computing_molecular_graphics 'Bruker SHELXTL'
_computing_publication_material 'Bruker SHELXTL'
_computing_structure_refinement 'SHELXL-97 (Sheldrick, 1997)'
_computing_structure_solution 'SHELXS-97 (Sheldrick, 1990)'
_diffrn_ambient_temperature 223(2)
_diffrn_detector_area_resol_mean 'not recorded'
_diffrn_measured_fraction_theta_full 0.993
_diffrn_measured_fraction_theta_max 0.993
_diffrn_measurement_device_type 'Bruker SMART 1000'
_diffrn_measurement_method 'phi and omega scans'
_diffrn_radiation_monochromator graphite
_diffrn_radiation_source 'fine-focus sealed tube'
_diffrn_radiation_type MoK\a
_diffrn_radiation_wavelength 0.71073
_diffrn_reflns_av_R_equivalents 0.0843
_diffrn_reflns_av_sigmaI/netI 0.1076
_diffrn_reflns_limit_h_max 14
_diffrn_reflns_limit_h_min -9
_diffrn_reflns_limit_k_max 16
_diffrn_reflns_limit_k_min -16
_diffrn_reflns_limit_l_max 20
_diffrn_reflns_limit_l_min -20
_diffrn_reflns_number 15150
_diffrn_reflns_theta_full 23.28
_diffrn_reflns_theta_max 23.28
_diffrn_reflns_theta_min 1.56
_diffrn_standards_interval_count 'not recorded'
_diffrn_standards_interval_time 'not recorded'
_diffrn_standards_number 'not recorded'
_exptl_absorpt_coefficient_mu 2.930
_exptl_absorpt_correction_T_max 0.7019
_exptl_absorpt_correction_T_min 0.6059
_exptl_absorpt_correction_type multi-scan
_exptl_absorpt_process_details sadabs
_exptl_crystal_colour Yellow
_exptl_crystal_density_diffrn 1.325
_exptl_crystal_density_method 'not measured'
_exptl_crystal_description Needle
_exptl_crystal_F_000 1272
_exptl_crystal_size_max 0.19
_exptl_crystal_size_mid 0.15
_exptl_crystal_size_min 0.13
_refine_diff_density_max 1.389
_refine_diff_density_min -1.340
_refine_diff_density_rms 0.122
_refine_ls_extinction_method none
_refine_ls_goodness_of_fit_ref 0.979
_refine_ls_hydrogen_treatment constr
_refine_ls_matrix_type full
_refine_ls_number_parameters 671
_refine_ls_number_reflns 8831
_refine_ls_number_restraints 36
_refine_ls_restrained_S_all 0.983
_refine_ls_R_factor_all 0.0688
_refine_ls_R_factor_gt 0.0474
_refine_ls_shift/su_max 0.014
_refine_ls_shift/su_mean 0.000
_refine_ls_structure_factor_coef Fsqd
_refine_ls_weighting_details 'calc w=1/[\s^2^(Fo^2^)+(0.0547P)^2^+0.0000P] where P=(Fo^2^+2Fc^2^)/3'
_refine_ls_weighting_scheme calc
_refine_ls_wR_factor_gt 0.1079
_refine_ls_wR_factor_ref 0.1211
_reflns_number_gt 6752
_reflns_number_total 8831
_reflns_threshold_expression >2sigma(I)
_cod_data_source_file ic9014477_si_001_06.cif
_cod_data_source_block tcu217m
_cod_depositor_comments
;
The following automatic conversions were performed:
'_symmetry_cell_setting' value 'Triclinic' changed to 'triclinic'
according to '/home/saulius/struct/CIF-dictionaries/cif_core.dic'
dictionary named 'cif_core.dic' version 2.4.1 from 2010-06-29.

Automatic conversion script
Id: cif_fix_enum 1527 2010-12-29 10:47:43Z saulius 
;
_cod_database_code 4303500

loop_
_symmetry_equiv_pos_as_xyz
'x, y, z'
'-x, -y, -z'

loop_
_atom_site_label
_atom_site_type_symbol
_atom_site_fract_x
_atom_site_fract_y
_atom_site_fract_z
_atom_site_U_iso_or_equiv
_atom_site_adp_type
_atom_site_occupancy
_atom_site_symmetry_multiplicity
_atom_site_calc_flag
_atom_site_refinement_flags
_atom_site_disorder_assembly
_atom_site_disorder_group
Bi1 Bi 0.50334(2) 0.27963(2) 0.327986(18) 0.03426(12) Uani 1 1 d . . .
Si1 Si 0.42994(18) 0.59790(18) 0.19584(13) 0.0383(5) Uani 1 1 d . . .
C1 C 0.2849(6) 0.5000(6) 0.2046(4) 0.0314(18) Uani 1 1 d . . .
C2 C 0.2774(6) 0.4559(6) 0.1537(4) 0.0346(19) Uani 1 1 d . . .
C3 C 0.1725(6) 0.4536(6) 0.1513(5) 0.042(2) Uani 1 1 d . . .
H3A H 0.1666 0.4250 0.1166 0.050 Uiso 1 1 calc R . .
C4 C 0.0772(6) 0.4907(7) 0.1965(5) 0.043(2) Uani 1 1 d . A .
C5 C 0.0903(6) 0.5311(6) 0.2480(5) 0.038(2) Uani 1 1 d . . .
H5A H 0.0271 0.5562 0.2806 0.046 Uiso 1 1 calc R . .
C6 C 0.1921(6) 0.5359(6) 0.2532(4) 0.0328(18) Uani 1 1 d . . .
C7 C -0.0380(7) 0.4879(7) 0.1917(5) 0.062(3) Uani 1 1 d D . .
C8 C -0.065(2) 0.5434(18) 0.1061(9) 0.086(10) Uiso 0.384(12) 1 d PD A 1
H8A H -0.0282 0.4973 0.0763 0.129 Uiso 0.384(12) 1 calc PR A 1
H8B H -0.0395 0.6026 0.0826 0.129 Uiso 0.384(12) 1 calc PR A 1
H8C H -0.1455 0.5652 0.1055 0.129 Uiso 0.384(12) 1 calc PR A 1
C9 C -0.1370(19) 0.5354(19) 0.2439(13) 0.086(10) Uiso 0.384(12) 1 d PD A 1
H9A H -0.1419 0.4852 0.2960 0.128 Uiso 0.384(12) 1 calc PR A 1
H9B H -0.2055 0.5574 0.2211 0.128 Uiso 0.384(12) 1 calc PR A 1
H9C H -0.1263 0.5938 0.2475 0.128 Uiso 0.384(12) 1 calc PR A 1
C10 C -0.036(2) 0.3771(13) 0.2124(14) 0.083(10) Uiso 0.384(12) 1 d PD A 1
H10D H 0.0405 0.3352 0.2021 0.124 Uiso 0.384(12) 1 calc PR A 1
H10E H -0.0829 0.3762 0.1803 0.124 Uiso 0.384(12) 1 calc PR A 1
H10F H -0.0626 0.3505 0.2676 0.124 Uiso 0.384(12) 1 calc PR A 1
C8A C -0.0362(18) 0.4466(15) 0.1296(10) 0.115(8) Uiso 0.616(12) 1 d PD A 2
H8AA H 0.0145 0.3772 0.1410 0.173 Uiso 0.616(12) 1 calc PR A 2
H8AB H -0.0111 0.4891 0.0784 0.173 Uiso 0.616(12) 1 calc PR A 2
H8AC H -0.1108 0.4472 0.1294 0.173 Uiso 0.616(12) 1 calc PR A 2
C9A C -0.1181(13) 0.5985(10) 0.1707(9) 0.076(6) Uiso 0.616(12) 1 d PD A 2
H9AA H -0.1364 0.6207 0.2158 0.114 Uiso 0.616(12) 1 calc PR A 2
H9AB H -0.1860 0.6015 0.1561 0.114 Uiso 0.616(12) 1 calc PR A 2
H9AC H -0.0823 0.6430 0.1268 0.114 Uiso 0.616(12) 1 calc PR A 2
C10A C -0.0819(18) 0.4250(14) 0.2710(9) 0.117(8) Uiso 0.616(12) 1 d PD A 2
H10A H -0.0255 0.3592 0.2896 0.176 Uiso 0.616(12) 1 calc PR A 2
H10B H -0.1487 0.4148 0.2663 0.176 Uiso 0.616(12) 1 calc PR A 2
H10C H -0.0998 0.4605 0.3082 0.176 Uiso 0.616(12) 1 calc PR A 2
C11 C 0.1980(6) 0.5829(6) 0.3104(5) 0.042(2) Uani 1 1 d . . .
H11A H 0.2163 0.6462 0.2800 0.051 Uiso 1 1 calc R . .
H11B H 0.1239 0.6009 0.3400 0.051 Uiso 1 1 calc R . .
C12 C 0.2832(6) 0.5138(6) 0.3687(4) 0.0340(19) Uani 1 1 d . . .
C13 C 0.2581(7) 0.4413(7) 0.4370(5) 0.042(2) Uani 1 1 d . . .
H13A H 0.1870 0.4336 0.4470 0.050 Uiso 1 1 calc R . .
C14 C 0.3328(7) 0.3784(7) 0.4922(5) 0.047(2) Uani 1 1 d . . .
C15 C 0.4386(7) 0.3899(6) 0.4731(5) 0.039(2) Uani 1 1 d . . .
H15A H 0.4920 0.3469 0.5083 0.047 Uiso 1 1 calc R . .
C16 C 0.4687(6) 0.4611(6) 0.4053(4) 0.0333(19) Uani 1 1 d . . .
C17 C 0.3900(6) 0.5251(6) 0.3530(5) 0.0353(19) Uani 1 1 d . . .
C18 C 0.3085(10) 0.2943(10) 0.5679(6) 0.088(4) Uani 1 1 d D . .
C19 C 0.3455(13) 0.2855(11) 0.6366(6) 0.121(6) Uani 1 1 d D . .
H19A H 0.3001 0.3439 0.6529 0.181 Uiso 1 1 calc R . .
H19B H 0.4231 0.2834 0.6252 0.181 Uiso 1 1 calc R . .
H19C H 0.3385 0.2232 0.6785 0.181 Uiso 1 1 calc R . .
C20 C 0.2126(15) 0.2658(14) 0.5712(7) 0.168(9) Uani 1 1 d D . .
H20A H 0.1446 0.3202 0.5776 0.252 Uiso 1 1 calc R . .
H20B H 0.2129 0.2035 0.6154 0.252 Uiso 1 1 calc R . .
H20C H 0.2162 0.2548 0.5228 0.252 Uiso 1 1 calc R . .
C21 C 0.4025(16) 0.1842(13) 0.5590(11) 0.201(10) Uani 1 1 d D . .
H21A H 0.3916 0.1275 0.6055 0.301 Uiso 1 1 calc R . .
H21B H 0.4774 0.1868 0.5534 0.301 Uiso 1 1 calc R . .
H21C H 0.3924 0.1752 0.5130 0.301 Uiso 1 1 calc R . .
C22 C 0.5857(6) 0.4674(6) 0.3866(4) 0.0357(19) Uani 1 1 d . . .
H22A H 0.5925 0.5050 0.4167 0.043 Uiso 1 1 calc R . .
H22B H 0.5984 0.5062 0.3306 0.043 Uiso 1 1 calc R . .
C23 C 0.6755(6) 0.3638(6) 0.4052(4) 0.0300(17) Uani 1 1 d . . .
C24 C 0.7342(6) 0.3267(6) 0.4687(4) 0.0336(19) Uani 1 1 d . . .
H24A H 0.7150 0.3654 0.5018 0.040 Uiso 1 1 calc R . .
C25 C 0.8209(6) 0.2341(6) 0.4858(4) 0.0321(18) Uani 1 1 d . . .
C26 C 0.8486(6) 0.1823(6) 0.4342(4) 0.0316(18) Uani 1 1 d . . .
H26A H 0.9088 0.1211 0.4432 0.038 Uiso 1 1 calc R . .
C27 C 0.7932(6) 0.2146(6) 0.3697(4) 0.0334(18) Uani 1 1 d . . .
C28 C 0.7019(6) 0.3067(6) 0.3562(4) 0.0302(18) Uani 1 1 d . . .
C29 C 0.8800(6) 0.1992(6) 0.5583(4) 0.042(2) Uani 1 1 d D . .
C30 C 0.7995(8) 0.1890(8) 0.6315(5) 0.063(3) Uani 1 1 d D . .
H30A H 0.8392 0.1658 0.6765 0.095 Uiso 1 1 calc R . .
H30B H 0.7639 0.1398 0.6379 0.095 Uiso 1 1 calc R . .
H30C H 0.7431 0.2547 0.6279 0.095 Uiso 1 1 calc R . .
C31 C 0.9382(7) 0.2742(8) 0.5473(5) 0.060(3) Uani 1 1 d D . .
H31A H 0.9767 0.2516 0.5927 0.090 Uiso 1 1 calc R . .
H31B H 0.8834 0.3411 0.5418 0.090 Uiso 1 1 calc R . .
H31C H 0.9919 0.2780 0.5004 0.090 Uiso 1 1 calc R . .
C32 C 0.9723(8) 0.0940(7) 0.5691(5) 0.064(3) Uani 1 1 d D . .
H32A H 1.0080 0.0743 0.6152 0.096 Uiso 1 1 calc R . .
H32B H 1.0275 0.0989 0.5230 0.096 Uiso 1 1 calc R . .
H32C H 0.9389 0.0431 0.5758 0.096 Uiso 1 1 calc R . .
C33 C 0.8442(6) 0.1659(6) 0.3060(4) 0.0369(19) Uani 1 1 d . . .
H33A H 0.8458 0.2225 0.2562 0.044 Uiso 1 1 calc R . .
H33B H 0.9223 0.1277 0.3152 0.044 Uiso 1 1 calc R . .
C34 C 0.8009(6) 0.0959(6) 0.2905(4) 0.0303(18) Uani 1 1 d . . .
C35 C 0.8730(6) 0.0409(6) 0.2435(4) 0.0320(18) Uani 1 1 d . . .
H35A H 0.9473 0.0415 0.2309 0.038 Uiso 1 1 calc R . .
C36 C 0.8428(6) -0.0151(6) 0.2138(4) 0.0326(18) Uani 1 1 d . . .
C37 C 0.7317(6) -0.0106(6) 0.2319(5) 0.0376(19) Uani 1 1 d . . .
H37A H 0.7063 -0.0445 0.2107 0.045 Uiso 1 1 calc R . .
C38 C 0.6566(6) 0.0413(6) 0.2796(4) 0.0325(18) Uani 1 1 d . . .
C39 C 0.6925(6) 0.0916(6) 0.3137(4) 0.0297(17) Uani 1 1 d . . .
C40 C 0.9242(6) -0.0775(6) 0.1624(4) 0.037(2) Uani 1 1 d . . .
C41 C 1.0322(8) -0.0510(8) 0.1333(6) 0.071(3) Uani 1 1 d . . .
H41A H 1.0815 -0.0919 0.1015 0.106 Uiso 1 1 calc R . .
H41B H 1.0681 -0.0651 0.1779 0.106 Uiso 1 1 calc R . .
H41C H 1.0158 0.0209 0.1017 0.106 Uiso 1 1 calc R . .
C42 C 0.9519(9) -0.1879(8) 0.2105(6) 0.081(4) Uani 1 1 d . . .
H42A H 1.0034 -0.2280 0.1788 0.122 Uiso 1 1 calc R . .
H42B H 0.8841 -0.2069 0.2285 0.122 Uiso 1 1 calc R . .
H42C H 0.9864 -0.2009 0.2556 0.122 Uiso 1 1 calc R . .
C43 C 0.8726(8) -0.0568(9) 0.0907(6) 0.080(4) Uani 1 1 d . . .
H43A H 0.9251 -0.0969 0.0593 0.120 Uiso 1 1 calc R . .
H43B H 0.8551 0.0153 0.0594 0.120 Uiso 1 1 calc R . .
H43C H 0.8047 -0.0755 0.1075 0.120 Uiso 1 1 calc R . .
C44 C 0.5328(6) 0.0510(7) 0.2907(5) 0.047(2) Uani 1 1 d . . .
H44A H 0.5268 -0.0165 0.3023 0.056 Uiso 1 1 calc R . .
H44B H 0.4959 0.0723 0.3365 0.056 Uiso 1 1 calc R . .
C45 C 0.4719(6) 0.1246(7) 0.2218(5) 0.042(2) Uani 1 1 d . . .
C46 C 0.4186(7) 0.0901(8) 0.1864(6) 0.056(3) Uani 1 1 d . . .
H46A H 0.4247 0.0204 0.2062 0.067 Uiso 1 1 calc R . .
C47 C 0.3579(7) 0.1534(9) 0.1241(7) 0.061(3) Uani 1 1 d . A .
C48 C 0.3509(7) 0.2543(8) 0.0975(6) 0.058(3) Uani 1 1 d . . .
H48A H 0.3097 0.2991 0.0550 0.069 Uiso 1 1 calc R . .
C49 C 0.4006(6) 0.2948(7) 0.1292(5) 0.039(2) Uani 1 1 d . . .
C50 C 0.4631(6) 0.2269(6) 0.1927(5) 0.038(2) Uani 1 1 d . . .
C51 C 0.2967(9) 0.1161(10) 0.0854(9) 0.088(4) Uani 1 1 d . . .
C52 C 0.364(4) 0.033(4) 0.065(3) 0.154(18) Uiso 0.384(12) 1 d P A 1
H52A H 0.4037 0.0549 0.0128 0.231 Uiso 0.384(12) 1 calc PR A 1
H52B H 0.3190 -0.0057 0.0648 0.231 Uiso 0.384(12) 1 calc PR A 1
H52C H 0.4177 -0.0104 0.1025 0.231 Uiso 0.384(12) 1 calc PR A 1
C52A C 0.3124(16) 0.0003(15) 0.1260(11) 0.080(6) Uiso 0.616(12) 1 d P A 2
H52D H 0.3879 -0.0385 0.1109 0.119 Uiso 0.616(12) 1 calc PR A 2
H52E H 0.2593 -0.0168 0.1097 0.119 Uiso 0.616(12) 1 calc PR A 2
H52F H 0.2999 -0.0162 0.1826 0.119 Uiso 0.616(12) 1 calc PR A 2
C53 C 0.241(4) 0.186(3) 0.023(2) 0.125(15) Uiso 0.384(12) 1 d P A 1
H53A H 0.2390 0.2539 0.0172 0.188 Uiso 0.384(12) 1 calc PR A 1
H53B H 0.1655 0.1838 0.0323 0.188 Uiso 0.384(12) 1 calc PR A 1
H53C H 0.2794 0.1709 -0.0243 0.188 Uiso 0.384(12) 1 calc PR A 1
C54 C 0.207(4) 0.085(4) 0.150(3) 0.154(18) Uiso 0.384(12) 1 d P A 1
H54A H 0.1429 0.1444 0.1508 0.231 Uiso 0.384(12) 1 calc PR A 1
H54B H 0.2360 0.0520 0.2001 0.231 Uiso 0.384(12) 1 calc PR A 1
H54C H 0.1840 0.0369 0.1395 0.231 Uiso 0.384(12) 1 calc PR A 1
C53A C 0.3375(17) 0.1421(17) -0.0037(11) 0.087(6) Uiso 0.616(12) 1 d P A 2
H53D H 0.3283 0.2146 -0.0275 0.131 Uiso 0.616(12) 1 calc PR A 2
H53E H 0.2939 0.1247 -0.0282 0.131 Uiso 0.616(12) 1 calc PR A 2
H53F H 0.4158 0.1033 -0.0113 0.131 Uiso 0.616(12) 1 calc PR A 2
C54A C 0.1743(14) 0.1727(15) 0.0922(11) 0.075(5) Uiso 0.616(12) 1 d P A 2
H54D H 0.1616 0.2442 0.0605 0.112 Uiso 0.616(12) 1 calc PR A 2
H54E H 0.1467 0.1665 0.1468 0.112 Uiso 0.616(12) 1 calc PR A 2
H54F H 0.1351 0.1440 0.0738 0.112 Uiso 0.616(12) 1 calc PR A 2
C55 C 0.3796(6) 0.4072(7) 0.1031(4) 0.041(2) Uani 1 1 d . . .
H55A H 0.3662 0.4386 0.0477 0.049 Uiso 1 1 calc R . .
H55B H 0.4456 0.4200 0.1077 0.049 Uiso 1 1 calc R . .
C56 C 0.5781(7) 0.5702(7) 0.1537(5) 0.049(2) Uani 1 1 d . . .
H56A H 0.6213 0.5043 0.1866 0.074 Uiso 1 1 calc R . .
H56B H 0.6059 0.6228 0.1510 0.074 Uiso 1 1 calc R . .
H56C H 0.5849 0.5687 0.1012 0.074 Uiso 1 1 calc R . .
C57 C 0.3409(9) 0.7213(8) 0.1376(5) 0.062(3) Uani 1 1 d . . .
H57A H 0.2658 0.7457 0.1576 0.074 Uiso 1 1 calc R . .
C58 C 0.3784(13) 0.7766(12) 0.0689(9) 0.129(5) Uani 1 1 d . . .
H58A H 0.4533 0.7533 0.0480 0.155 Uiso 1 1 calc R . .
H58B H 0.3304 0.8396 0.0406 0.155 Uiso 1 1 calc R . .
C59 C 0.3091(9) 0.0860(8) 0.4458(6) 0.071(3) Uani 1 1 d . . .
H59A H 0.2611 0.0935 0.4942 0.085 Uiso 1 1 calc R . .
H59B H 0.3820 0.0359 0.4597 0.085 Uiso 1 1 calc R . .
C60 C 0.2576(11) 0.0536(11) 0.4030(8) 0.093(4) Uani 1 1 d . . .
H60A H 0.2111 0.0121 0.4395 0.112 Uiso 1 1 calc R . .
H60B H 0.3148 0.0139 0.3723 0.112 Uiso 1 1 calc R . .
C61 C 0.1859(11) 0.1542(12) 0.3486(9) 0.101(5) Uani 1 1 d . . .
H61A H 0.1984 0.1535 0.2948 0.122 Uiso 1 1 calc R . .
H61B H 0.1062 0.1663 0.3679 0.122 Uiso 1 1 calc R . .
C62 C 0.2262(9) 0.2341(9) 0.3521(7) 0.084(4) Uani 1 1 d . . .
H62A H 0.2445 0.2781 0.2987 0.100 Uiso 1 1 calc R . .
H62B H 0.1674 0.2770 0.3798 0.100 Uiso 1 1 calc R . .
C63 C 0.7246(11) 0.2586(15) 0.0666(8) 0.122(6) Uani 1 1 d . . .
H63A H 0.6546 0.2859 0.0435 0.147 Uiso 1 1 calc R . .
H63B H 0.7205 0.1998 0.1144 0.147 Uiso 1 1 calc R . .
C64 C 0.7393(18) 0.3333(15) 0.0854(10) 0.160(8) Uani 1 1 d . . .
H64A H 0.7270 0.3183 0.1424 0.192 Uiso 1 1 calc R . .
H64B H 0.6880 0.4009 0.0602 0.192 Uiso 1 1 calc R . .
C65 C 0.859(2) 0.328(2) 0.0536(11) 0.222(14) Uani 1 1 d . . .
H65A H 0.8649 0.3969 0.0255 0.266 Uiso 1 1 calc R . .
H65B H 0.9061 0.2931 0.0962 0.266 Uiso 1 1 calc R . .
C66 C 0.8901(18) 0.2708(16) 0.0002(14) 0.163(10) Uani 1 1 d . . .
H66A H 0.8949 0.3174 -0.0542 0.196 Uiso 1 1 calc R . .
H66B H 0.9639 0.2197 0.0093 0.196 Uiso 1 1 calc R . .
O1 O 0.3904(4) 0.5015(4) 0.2068(3) 0.0383(13) Uani 1 1 d . . .
O2 O 0.4166(4) 0.5998(4) 0.2855(3) 0.0385(13) Uani 1 1 d . . .
O3 O 0.6399(4) 0.3384(4) 0.2952(3) 0.0333(12) Uani 1 1 d . . .
O4 O 0.6198(4) 0.1341(4) 0.3674(3) 0.0342(12) Uani 1 1 d . . .
O5 O 0.5216(4) 0.2655(4) 0.2194(3) 0.0354(12) Uani 1 1 d . . .
O6 O 0.3217(5) 0.1841(5) 0.3921(4) 0.0610(17) Uani 1 1 d . . .
O7 O 0.8192(12) 0.2263(13) 0.0103(8) 0.183(6) Uani 1 1 d . . .

loop_
_atom_site_aniso_label
_atom_site_aniso_U_11
_atom_site_aniso_U_22
_atom_site_aniso_U_33
_atom_site_aniso_U_23
_atom_site_aniso_U_13
_atom_site_aniso_U_12
Bi1 0.02601(17) 0.03341(19) 0.0451(2) -0.01974(14) -0.00327(12) -0.00502(12)
Si1 0.0379(13) 0.0326(14) 0.0430(13) -0.0097(11) -0.0138(11) -0.0072(10)
C1 0.023(4) 0.031(5) 0.039(4) -0.012(4) -0.007(3) -0.005(3)
C2 0.022(4) 0.032(5) 0.046(5) -0.017(4) -0.007(4) 0.000(3)
C3 0.037(5) 0.044(6) 0.055(5) -0.023(4) -0.015(4) -0.010(4)
C4 0.024(4) 0.045(6) 0.063(6) -0.022(5) -0.006(4) -0.009(4)
C5 0.021(4) 0.043(5) 0.047(5) -0.018(4) -0.004(4) -0.004(4)
C6 0.030(4) 0.023(4) 0.040(4) -0.009(4) -0.012(4) 0.001(3)
C7 0.034(5) 0.082(8) 0.089(7) -0.050(6) -0.009(5) -0.016(5)
C11 0.027(4) 0.037(5) 0.059(5) -0.025(4) -0.009(4) 0.005(4)
C12 0.024(4) 0.044(5) 0.033(5) -0.023(4) -0.004(3) 0.001(4)
C13 0.031(5) 0.054(6) 0.043(5) -0.022(5) -0.002(4) -0.011(4)
C14 0.044(5) 0.054(6) 0.040(5) -0.013(4) -0.003(4) -0.016(5)
C15 0.040(5) 0.035(5) 0.038(5) -0.011(4) -0.015(4) -0.001(4)
C16 0.034(5) 0.030(5) 0.039(5) -0.021(4) -0.010(4) 0.000(4)
C17 0.035(5) 0.028(5) 0.042(5) -0.020(4) -0.005(4) 0.000(4)
C18 0.098(9) 0.116(11) 0.053(7) 0.023(7) -0.027(6) -0.081(9)
C19 0.211(17) 0.151(14) 0.052(7) -0.002(8) -0.017(9) -0.146(14)
C20 0.24(2) 0.24(2) 0.073(9) 0.029(11) -0.043(11) -0.20(2)
C21 0.21(2) 0.123(18) 0.20(2) 0.029(15) -0.050(17) -0.052(17)
C22 0.040(5) 0.028(5) 0.041(5) -0.015(4) -0.012(4) -0.005(4)
C23 0.029(4) 0.026(4) 0.038(4) -0.014(4) -0.005(3) -0.008(3)
C24 0.035(4) 0.032(5) 0.039(4) -0.023(4) -0.005(4) -0.004(4)
C25 0.028(4) 0.036(5) 0.038(4) -0.018(4) -0.009(3) -0.006(4)
C26 0.024(4) 0.024(4) 0.040(4) -0.012(4) -0.004(3) 0.000(3)
C27 0.029(4) 0.036(5) 0.037(4) -0.017(4) -0.007(4) -0.004(4)
C28 0.020(4) 0.033(5) 0.037(4) -0.005(4) -0.008(3) -0.013(3)
C29 0.037(5) 0.045(6) 0.044(5) -0.023(4) -0.015(4) -0.001(4)
C30 0.066(7) 0.067(7) 0.047(6) -0.016(5) -0.020(5) -0.007(5)
C31 0.045(6) 0.079(8) 0.073(6) -0.039(6) -0.022(5) -0.013(5)
C32 0.065(6) 0.056(7) 0.067(6) -0.031(5) -0.045(5) 0.017(5)
C33 0.029(4) 0.044(5) 0.041(5) -0.021(4) -0.006(4) -0.006(4)
C34 0.031(4) 0.031(5) 0.024(4) -0.012(3) -0.008(3) 0.000(3)
C35 0.024(4) 0.035(5) 0.036(4) -0.016(4) -0.009(3) 0.000(3)
C36 0.035(5) 0.031(5) 0.026(4) -0.008(4) -0.009(3) -0.003(4)
C37 0.035(5) 0.030(5) 0.055(5) -0.020(4) -0.010(4) -0.008(4)
C38 0.035(5) 0.023(4) 0.040(4) -0.011(4) -0.004(4) -0.009(4)
C39 0.029(4) 0.022(4) 0.028(4) -0.006(3) 0.002(3) -0.003(3)
C40 0.034(5) 0.036(5) 0.040(5) -0.024(4) -0.006(4) 0.001(4)
C41 0.056(6) 0.084(8) 0.087(7) -0.065(7) 0.030(6) -0.024(6)
C42 0.097(9) 0.045(7) 0.063(7) -0.022(6) 0.010(6) 0.011(6)
C43 0.064(7) 0.117(10) 0.066(7) -0.066(7) -0.015(5) 0.004(6)
C44 0.032(5) 0.037(5) 0.078(6) -0.031(5) 0.007(5) -0.015(4)
C45 0.023(4) 0.048(6) 0.068(6) -0.036(5) -0.002(4) -0.010(4)
C46 0.033(5) 0.058(7) 0.098(8) -0.049(6) 0.001(5) -0.018(5)
C47 0.034(5) 0.071(8) 0.110(8) -0.067(7) -0.012(5) -0.011(5)
C48 0.033(5) 0.079(8) 0.080(7) -0.055(6) -0.016(5) -0.002(5)
C49 0.031(4) 0.043(6) 0.054(5) -0.029(5) -0.002(4) -0.011(4)
C50 0.023(4) 0.044(6) 0.056(5) -0.035(5) -0.001(4) -0.004(4)
C51 0.042(6) 0.096(10) 0.170(13) -0.089(10) -0.022(7) -0.016(6)
C55 0.026(4) 0.063(6) 0.036(5) -0.021(4) -0.005(4) -0.012(4)
C56 0.045(5) 0.044(6) 0.061(6) -0.019(5) -0.013(4) -0.012(4)
C57 0.067(7) 0.050(7) 0.044(6) 0.008(5) -0.013(5) -0.014(5)
C58 0.120(12) 0.115(14) 0.145(14) -0.022(11) -0.062(11) -0.023(10)
C59 0.083(8) 0.057(7) 0.078(7) -0.027(6) 0.015(6) -0.040(6)
C60 0.083(9) 0.099(11) 0.122(11) -0.051(9) 0.023(8) -0.062(9)
C61 0.083(9) 0.129(14) 0.135(12) -0.079(11) 0.013(9) -0.058(10)
C62 0.048(7) 0.089(10) 0.086(8) -0.020(7) 0.008(6) -0.012(6)
C63 0.084(10) 0.181(18) 0.107(11) -0.096(12) 0.009(8) -0.010(10)
C64 0.23(2) 0.124(16) 0.093(12) -0.036(11) 0.013(13) -0.038(15)
C65 0.29(3) 0.39(4) 0.140(16) -0.12(2) 0.055(18) -0.30(3)
C66 0.159(19) 0.155(19) 0.22(2) -0.094(16) 0.066(16) -0.113(16)
O1 0.028(3) 0.040(3) 0.052(3) -0.021(3) -0.007(2) -0.009(2)
O2 0.037(3) 0.031(3) 0.044(3) -0.010(3) -0.014(3) -0.004(3)
O3 0.036(3) 0.030(3) 0.032(3) -0.006(2) -0.017(2) -0.005(2)
O4 0.035(3) 0.030(3) 0.034(3) -0.013(2) 0.000(2) -0.007(2)
O5 0.033(3) 0.034(3) 0.049(3) -0.020(3) -0.013(2) -0.011(2)
O6 0.051(4) 0.059(5) 0.078(4) -0.027(4) 0.002(3) -0.023(3)
O7 0.147(12) 0.229(18) 0.171(12) -0.120(12) -0.011(10) -0.008(11)

loop_
_atom_type_symbol
_atom_type_description
_atom_type_scat_dispersion_real
_atom_type_scat_dispersion_imag
_atom_type_scat_source
C C 0.0033 0.0016 'International Tables Vol C Tables 4.2.6.8 and 6.1.1.4'
H H 0.0000 0.0000 'International Tables Vol C Tables 4.2.6.8 and 6.1.1.4'
Bi Bi -4.1077 10.2566 'International Tables Vol C Tables 4.2.6.8 and 6.1.1.4'
O O 0.0106 0.0060 'International Tables Vol C Tables 4.2.6.8 and 6.1.1.4'
Si Si 0.0817 0.0704 'International Tables Vol C Tables 4.2.6.8 and 6.1.1.4'

loop_
_geom_angle_atom_site_label_1
_geom_angle_atom_site_label_2
_geom_angle_atom_site_label_3
_geom_angle
_geom_angle_site_symmetry_1
_geom_angle_site_symmetry_3
_geom_angle_publ_flag
O5 Bi1 O4 90.13(19) . . ?
O5 Bi1 O3 92.68(18) . . ?
O4 Bi1 O3 86.99(19) . . ?
O1 Si1 O2 105.3(3) . . ?
O1 Si1 C57 113.0(4) . . ?
O2 Si1 C57 107.6(4) . . ?
O1 Si1 C56 107.5(3) . . ?
O2 Si1 C56 110.2(3) . . ?
C57 Si1 C56 112.8(4) . . ?
C6 C1 O1 121.8(6) . . ?
C6 C1 C2 120.9(7) . . ?
O1 C1 C2 117.2(6) . . ?
C3 C2 C1 117.6(7) . . ?
C3 C2 C55 119.2(7) . . ?
C1 C2 C55 123.1(6) . . ?
C4 C3 C2 123.8(7) . . ?
C4 C3 H3A 118.1 . . ?
C2 C3 H3A 118.1 . . ?
C3 C4 C5 116.1(7) . . ?
C3 C4 C7 122.5(7) . . ?
C5 C4 C7 121.5(7) . . ?
C6 C5 C4 123.0(7) . . ?
C6 C5 H5A 118.5 . . ?
C4 C5 H5A 118.5 . . ?
C1 C6 C5 118.5(7) . . ?
C1 C6 C11 122.2(7) . . ?
C5 C6 C11 119.3(6) . . ?
C10A C7 C8A 109.7(10) . . ?
C10A C7 C9 57.5(11) . . ?
C8A C7 C9 129.8(15) . . ?
C10A C7 C9A 108.7(9) . . ?
C8A C7 C9A 107.7(9) . . ?
C9 C7 C9A 51.8(10) . . ?
C10A C7 C8 141.0(15) . . ?
C8A C7 C8 49.1(10) . . ?
C9 C7 C8 107.4(11) . . ?
C9A C7 C8 62.5(10) . . ?
C10A C7 C10 55.9(10) . . ?
C8A C7 C10 57.9(10) . . ?
C9 C7 C10 106.9(11) . . ?
C9A C7 C10 141.6(14) . . ?
C8 C7 C10 105.5(10) . . ?
C10A C7 C4 109.5(11) . . ?
C8A C7 C4 113.6(10) . . ?
C9 C7 C4 116.3(12) . . ?
C9A C7 C4 107.5(9) . . ?
C8 C7 C4 109.2(13) . . ?
C10 C7 C4 110.9(12) . . ?
C7 C8 H8A 109.5 . . ?
C7 C8 H8B 109.5 . . ?
H8A C8 H8B 109.5 . . ?
C7 C8 H8C 109.5 . . ?
H8A C8 H8C 109.5 . . ?
H8B C8 H8C 109.5 . . ?
C7 C9 H9A 109.5 . . ?
C7 C9 H9B 109.5 . . ?
H9A C9 H9B 109.5 . . ?
C7 C9 H9C 109.5 . . ?
H9A C9 H9C 109.5 . . ?
H9B C9 H9C 109.5 . . ?
C7 C10 H10D 109.5 . . ?
C7 C10 H10E 109.5 . . ?
H10D C10 H10E 109.5 . . ?
C7 C10 H10F 109.5 . . ?
H10D C10 H10F 109.5 . . ?
H10E C10 H10F 109.5 . . ?
C7 C8A H8AA 109.5 . . ?
C7 C8A H8AB 109.5 . . ?
H8AA C8A H8AB 109.5 . . ?
C7 C8A H8AC 109.5 . . ?
H8AA C8A H8AC 109.5 . . ?
H8AB C8A H8AC 109.5 . . ?
C7 C9A H9AA 109.5 . . ?
C7 C9A H9AB 109.5 . . ?
H9AA C9A H9AB 109.5 . . ?
C7 C9A H9AC 109.5 . . ?
H9AA C9A H9AC 109.5 . . ?
H9AB C9A H9AC 109.5 . . ?
C7 C10A H10A 109.5 . . ?
C7 C10A H10B 109.5 . . ?
H10A C10A H10B 109.5 . . ?
C7 C10A H10C 109.5 . . ?
H10A C10A H10C 109.5 . . ?
H10B C10A H10C 109.5 . . ?
C12 C11 C6 114.5(6) . . ?
C12 C11 H11A 108.6 . . ?
C6 C11 H11A 108.6 . . ?
C12 C11 H11B 108.6 . . ?
C6 C11 H11B 108.6 . . ?
H11A C11 H11B 107.6 . . ?
C13 C12 C17 118.7(7) . . ?
C13 C12 C11 121.5(7) . . ?
C17 C12 C11 119.8(7) . . ?
C12 C13 C14 123.1(8) . . ?
C12 C13 H13A 118.4 . . ?
C14 C13 H13A 118.4 . . ?
C13 C14 C15 116.2(8) . . ?
C13 C14 C18 124.3(8) . . ?
C15 C14 C18 119.3(8) . . ?
C16 C15 C14 123.2(8) . . ?
C16 C15 H15A 118.4 . . ?
C14 C15 H15A 118.4 . . ?
C15 C16 C17 118.6(7) . . ?
C15 C16 C22 120.7(7) . . ?
C17 C16 C22 120.7(7) . . ?
O2 C17 C16 120.0(7) . . ?
O2 C17 C12 120.0(7) . . ?
C16 C17 C12 120.0(8) . . ?
C19 C18 C20 122.4(10) . . ?
C19 C18 C14 116.0(9) . . ?
C20 C18 C14 115.5(9) . . ?
C19 C18 C21 95.6(11) . . ?
C20 C18 C21 94.3(12) . . ?
C14 C18 C21 105.3(10) . . ?
C18 C19 H19A 109.5 . . ?
C18 C19 H19B 109.5 . . ?
H19A C19 H19B 109.5 . . ?
C18 C19 H19C 109.5 . . ?
H19A C19 H19C 109.5 . . ?
H19B C19 H19C 109.5 . . ?
C18 C20 H20A 109.5 . . ?
C18 C20 H20B 109.5 . . ?
H20A C20 H20B 109.5 . . ?
C18 C20 H20C 109.5 . . ?
H20A C20 H20C 109.5 . . ?
H20B C20 H20C 109.5 . . ?
C18 C21 H21A 109.5 . . ?
C18 C21 H21B 109.5 . . ?
H21A C21 H21B 109.5 . . ?
C18 C21 H21C 109.5 . . ?
H21A C21 H21C 109.5 . . ?
H21B C21 H21C 109.5 . . ?
C16 C22 C23 113.6(6) . . ?
C16 C22 H22A 108.8 . . ?
C23 C22 H22A 108.8 . . ?
C16 C22 H22B 108.8 . . ?
C23 C22 H22B 108.8 . . ?
H22A C22 H22B 107.7 . . ?
C24 C23 C28 119.4(7) . . ?
C24 C23 C22 120.9(6) . . ?
C28 C23 C22 119.6(6) . . ?
C23 C24 C25 122.8(6) . . ?
C23 C24 H24A 118.6 . . ?
C25 C24 H24A 118.6 . . ?
C26 C25 C24 116.4(7) . . ?
C26 C25 C29 125.0(7) . . ?
C24 C25 C29 118.7(6) . . ?
C25 C26 C27 123.9(7) . . ?
C25 C26 H26A 118.0 . . ?
C27 C26 H26A 118.0 . . ?
C26 C27 C28 118.2(6) . . ?
C26 C27 C33 120.2(7) . . ?
C28 C27 C33 120.3(7) . . ?
O3 C28 C23 120.8(6) . . ?
O3 C28 C27 120.0(6) . . ?
C23 C28 C27 119.1(7) . . ?
C30 C29 C31 110.8(7) . . ?
C30 C29 C25 111.2(7) . . ?
C31 C29 C25 109.4(7) . . ?
C30 C29 C32 107.5(7) . . ?
C31 C29 C32 106.3(7) . . ?
C25 C29 C32 111.6(6) . . ?
C29 C30 H30A 109.5 . . ?
C29 C30 H30B 109.5 . . ?
H30A C30 H30B 109.5 . . ?
C29 C30 H30C 109.5 . . ?
H30A C30 H30C 109.5 . . ?
H30B C30 H30C 109.5 . . ?
C29 C31 H31A 109.5 . . ?
C29 C31 H31B 109.5 . . ?
H31A C31 H31B 109.5 . . ?
C29 C31 H31C 109.5 . . ?
H31A C31 H31C 109.5 . . ?
H31B C31 H31C 109.5 . . ?
C29 C32 H32A 109.5 . . ?
C29 C32 H32B 109.5 . . ?
H32A C32 H32B 109.5 . . ?
C29 C32 H32C 109.5 . . ?
H32A C32 H32C 109.5 . . ?
H32B C32 H32C 109.5 . . ?
C34 C33 C27 125.5(6) . . ?
C34 C33 H33A 105.9 . . ?
C27 C33 H33A 105.9 . . ?
C34 C33 H33B 105.9 . . ?
C27 C33 H33B 105.9 . . ?
H33A C33 H33B 106.3 . . ?
C35 C34 C39 119.1(7) . . ?
C35 C34 C33 116.1(6) . . ?
C39 C34 C33 124.4(6) . . ?
C36 C35 C34 124.2(7) . . ?
C36 C35 H35A 117.9 . . ?
C34 C35 H35A 117.9 . . ?
C35 C36 C37 115.5(7) . . ?
C35 C36 C40 123.8(7) . . ?
C37 C36 C40 120.7(7) . . ?
C38 C37 C36 122.9(7) . . ?
C38 C37 H37A 118.5 . . ?
C36 C37 H37A 118.5 . . ?
C37 C38 C39 120.0(7) . . ?
C37 C38 C44 119.7(7) . . ?
C39 C38 C44 120.2(6) . . ?
O4 C39 C34 122.8(6) . . ?
O4 C39 C38 119.4(6) . . ?
C34 C39 C38 117.8(6) . . ?
C42 C40 C41 108.2(8) . . ?
C42 C40 C43 109.9(8) . . ?
C41 C40 C43 107.5(8) . . ?
C42 C40 C36 108.8(7) . . ?
C41 C40 C36 111.6(7) . . ?
C43 C40 C36 110.9(6) . . ?
C40 C41 H41A 109.5 . . ?
C40 C41 H41B 109.5 . . ?
H41A C41 H41B 109.5 . . ?
C40 C41 H41C 109.5 . . ?
H41A C41 H41C 109.5 . . ?
H41B C41 H41C 109.5 . . ?
C40 C42 H42A 109.5 . . ?
C40 C42 H42B 109.5 . . ?
H42A C42 H42B 109.5 . . ?
C40 C42 H42C 109.5 . . ?
H42A C42 H42C 109.5 . . ?
H42B C42 H42C 109.5 . . ?
C40 C43 H43A 109.5 . . ?
C40 C43 H43B 109.5 . . ?
H43A C43 H43B 109.5 . . ?
C40 C43 H43C 109.5 . . ?
H43A C43 H43C 109.5 . . ?
H43B C43 H43C 109.5 . . ?
C45 C44 C38 114.7(7) . . ?
C45 C44 H44A 108.6 . . ?
C38 C44 H44A 108.6 . . ?
C45 C44 H44B 108.6 . . ?
C38 C44 H44B 108.6 . . ?
H44A C44 H44B 107.6 . . ?
C50 C45 C46 118.4(8) . . ?
C50 C45 C44 122.2(7) . . ?
C46 C45 C44 119.3(8) . . ?
C47 C46 C45 123.2(9) . . ?
C47 C46 H46A 118.4 . . ?
C45 C46 H46A 118.4 . . ?
C48 C47 C46 116.3(8) . . ?
C48 C47 C51 120.2(10) . . ?
C46 C47 C51 123.5(10) . . ?
C47 C48 C49 124.3(9) . . ?
C47 C48 H48A 117.9 . . ?
C49 C48 H48A 117.9 . . ?
C48 C49 C50 117.6(8) . . ?
C48 C49 C55 121.4(8) . . ?
C50 C49 C55 120.7(7) . . ?
C45 C50 O5 122.0(7) . . ?
C45 C50 C49 120.3(7) . . ?
O5 C50 C49 117.5(7) . . ?
C53 C51 C52 108(3) . . ?
C53 C51 C54A 56.1(18) . . ?
C52 C51 C54A 137(2) . . ?
C53 C51 C54 105(3) . . ?
C52 C51 C54 108(3) . . ?
C54A C51 C54 52.2(19) . . ?
C53 C51 C53A 50.8(19) . . ?
C52 C51 C53A 66(2) . . ?
C54A C51 C53A 106.3(14) . . ?
C54 C51 C53A 145(2) . . ?
C53 C51 C52A 131(2) . . ?
C52 C51 C52A 48(2) . . ?
C54A C51 C52A 108.1(13) . . ?
C54 C51 C52A 62(2) . . ?
C53A C51 C52A 111.0(12) . . ?
C53 C51 C47 118(2) . . ?
C52 C51 C47 113(2) . . ?
C54A C51 C47 109.5(10) . . ?
C54 C51 C47 104(2) . . ?
C53A C51 C47 110.1(11) . . ?
C52A C51 C47 111.7(12) . . ?
C51 C52 H52A 109.5 . . ?
C51 C52 H52B 109.5 . . ?
H52A C52 H52B 109.5 . . ?
C51 C52 H52C 109.5 . . ?
H52A C52 H52C 109.5 . . ?
H52B C52 H52C 109.5 . . ?
C51 C52A H52D 109.5 . . ?
C51 C52A H52E 109.5 . . ?
H52D C52A H52E 109.5 . . ?
C51 C52A H52F 109.5 . . ?
H52D C52A H52F 109.5 . . ?
H52E C52A H52F 109.5 . . ?
C51 C53 H53A 109.5 . . ?
C51 C53 H53B 109.5 . . ?
H53A C53 H53B 109.5 . . ?
C51 C53 H53C 109.5 . . ?
H53A C53 H53C 109.5 . . ?
H53B C53 H53C 109.5 . . ?
C51 C54 H54A 109.4 . . ?
C51 C54 H54B 109.5 . . ?
H54A C54 H54B 109.5 . . ?
C51 C54 H54C 109.5 . . ?
H54A C54 H54C 109.5 . . ?
H54B C54 H54C 109.5 . . ?
C51 C53A H53D 109.5 . . ?
C51 C53A H53E 109.5 . . ?
H53D C53A H53E 109.5 . . ?
C51 C53A H53F 109.5 . . ?
H53D C53A H53F 109.5 . . ?
H53E C53A H53F 109.5 . . ?
C51 C54A H54D 109.5 . . ?
C51 C54A H54E 109.5 . . ?
H54D C54A H54E 109.5 . . ?
C51 C54A H54F 109.5 . . ?
H54D C54A H54F 109.5 . . ?
H54E C54A H54F 109.5 . . ?
C49 C55 C2 110.4(6) . . ?
C49 C55 H55A 109.6 . . ?
C2 C55 H55A 109.6 . . ?
C49 C55 H55B 109.6 . . ?
C2 C55 H55B 109.6 . . ?
H55A C55 H55B 108.1 . . ?
Si1 C56 H56A 109.5 . . ?
Si1 C56 H56B 109.5 . . ?
H56A C56 H56B 109.5 . . ?
Si1 C56 H56C 109.5 . . ?
H56A C56 H56C 109.5 . . ?
H56B C56 H56C 109.5 . . ?
C58 C57 Si1 122.2(10) . . ?
C58 C57 H57A 118.9 . . ?
Si1 C57 H57A 118.9 . . ?
C57 C58 H58A 120.0 . . ?
C57 C58 H58B 120.0 . . ?
H58A C58 H58B 120.0 . . ?
O6 C59 C60 105.5(9) . . ?
O6 C59 H59A 110.6 . . ?
C60 C59 H59A 110.6 . . ?
O6 C59 H59B 110.6 . . ?
C60 C59 H59B 110.6 . . ?
H59A C59 H59B 108.8 . . ?
C59 C60 C61 104.5(11) . . ?
C59 C60 H60A 110.9 . . ?
C61 C60 H60A 110.9 . . ?
C59 C60 H60B 110.9 . . ?
C61 C60 H60B 110.9 . . ?
H60A C60 H60B 108.9 . . ?
C62 C61 C60 103.3(10) . . ?
C62 C61 H61A 111.1 . . ?
C60 C61 H61A 111.1 . . ?
C62 C61 H61B 111.1 . . ?
C60 C61 H61B 111.1 . . ?
H61A C61 H61B 109.1 . . ?
O6 C62 C61 108.5(10) . . ?
O6 C62 H62A 110.0 . . ?
C61 C62 H62A 110.0 . . ?
O6 C62 H62B 110.0 . . ?
C61 C62 H62B 110.0 . . ?
H62A C62 H62B 108.4 . . ?
C64 C63 O7 109.1(16) . . ?
C64 C63 H63A 109.9 . . ?
O7 C63 H63A 109.9 . . ?
C64 C63 H63B 109.9 . . ?
O7 C63 H63B 109.9 . . ?
H63A C63 H63B 108.3 . . ?
C63 C64 C65 103.7(16) . . ?
C63 C64 H64A 111.0 . . ?
C65 C64 H64A 111.0 . . ?
C63 C64 H64B 111.0 . . ?
C65 C64 H64B 111.0 . . ?
H64A C64 H64B 109.0 . . ?
C66 C65 C64 104.7(13) . . ?
C66 C65 H65A 110.8 . . ?
C64 C65 H65A 110.8 . . ?
C66 C65 H65B 110.8 . . ?
C64 C65 H65B 110.8 . . ?
H65A C65 H65B 108.9 . . ?
O7 C66 C65 111.1(16) . . ?
O7 C66 H66A 109.4 . . ?
C65 C66 H66A 109.4 . . ?
O7 C66 H66B 109.4 . . ?
C65 C66 H66B 109.4 . . ?
H66A C66 H66B 108.0 . . ?
C1 O1 Si1 129.5(5) . . ?
C17 O2 Si1 123.7(5) . . ?
C28 O3 Bi1 113.5(4) . . ?
C39 O4 Bi1 119.6(4) . . ?
C50 O5 Bi1 129.8(5) . . ?
C62 O6 C59 105.4(8) . . ?
C66 O7 C63 108.8(15) . . ?

loop_
_geom_bond_atom_site_label_1
_geom_bond_atom_site_label_2
_geom_bond_distance
_geom_bond_site_symmetry_2
_geom_bond_publ_flag
Bi1 O5 2.069(5) . ?
Bi1 O4 2.094(5) . ?
Bi1 O3 2.131(5) . ?
Si1 O1 1.640(6) . ?
Si1 O2 1.650(5) . ?
Si1 C57 1.833(10) . ?
Si1 C56 1.844(8) . ?
C1 C6 1.384(10) . ?
C1 O1 1.395(8) . ?
C1 C2 1.398(10) . ?
C2 C3 1.394(10) . ?
C2 C55 1.541(10) . ?
C3 C4 1.373(11) . ?
C3 H3A 0.9400 . ?
C4 C5 1.398(11) . ?
C4 C7 1.543(11) . ?
C5 C6 1.385(10) . ?
C5 H5A 0.9400 . ?
C6 C11 1.529(10) . ?
C7 C10A 1.509(13) . ?
C7 C8A 1.513(13) . ?
C7 C9 1.530(14) . ?
C7 C9A 1.541(13) . ?
C7 C8 1.542(14) . ?
C7 C10 1.543(14) . ?
C8 H8A 0.9700 . ?
C8 H8B 0.9700 . ?
C8 H8C 0.9700 . ?
C9 H9A 0.9700 . ?
C9 H9B 0.9700 . ?
C9 H9C 0.9700 . ?
C10 H10D 0.9700 . ?
C10 H10E 0.9700 . ?
C10 H10F 0.9700 . ?
C8A H8AA 0.9700 . ?
C8A H8AB 0.9700 . ?
C8A H8AC 0.9700 . ?
C9A H9AA 0.9700 . ?
C9A H9AB 0.9700 . ?
C9A H9AC 0.9700 . ?
C10A H10A 0.9700 . ?
C10A H10B 0.9700 . ?
C10A H10C 0.9700 . ?
C11 C12 1.525(10) . ?
C11 H11A 0.9800 . ?
C11 H11B 0.9800 . ?
C12 C13 1.368(11) . ?
C12 C17 1.409(10) . ?
C13 C14 1.390(11) . ?
C13 H13A 0.9400 . ?
C14 C15 1.394(11) . ?
C14 C18 1.532(13) . ?
C15 C16 1.375(11) . ?
C15 H15A 0.9400 . ?
C16 C17 1.391(10) . ?
C16 C22 1.506(10) . ?
C17 O2 1.384(9) . ?
C18 C19 1.424(12) . ?
C18 C20 1.448(13) . ?
C18 C21 1.685(16) . ?
C19 H19A 0.9700 . ?
C19 H19B 0.9700 . ?
C19 H19C 0.9700 . ?
C20 H20A 0.9700 . ?
C20 H20B 0.9700 . ?
C20 H20C 0.9700 . ?
C21 H21A 0.9700 . ?
C21 H21B 0.9700 . ?
C21 H21C 0.9700 . ?
C22 C23 1.517(10) . ?
C22 H22A 0.9800 . ?
C22 H22B 0.9800 . ?
C23 C24 1.381(10) . ?
C23 C28 1.394(10) . ?
C24 C25 1.395(10) . ?
C24 H24A 0.9400 . ?
C25 C26 1.372(9) . ?
C25 C29 1.534(10) . ?
C26 C27 1.383(10) . ?
C26 H26A 0.9400 . ?
C27 C28 1.420(10) . ?
C27 C33 1.523(9) . ?
C28 O3 1.383(8) . ?
C29 C30 1.490(10) . ?
C29 C31 1.509(11) . ?
C29 C32 1.552(11) . ?
C30 H30A 0.9700 . ?
C30 H30B 0.9700 . ?
C30 H30C 0.9700 . ?
C31 H31A 0.9700 . ?
C31 H31B 0.9700 . ?
C31 H31C 0.9700 . ?
C32 H32A 0.9700 . ?
C32 H32B 0.9700 . ?
C32 H32C 0.9700 . ?
C33 C34 1.514(10) . ?
C33 H33A 0.9800 . ?
C33 H33B 0.9800 . ?
C34 C35 1.382(9) . ?
C34 C39 1.388(10) . ?
C35 C36 1.382(10) . ?
C35 H35A 0.9400 . ?
C36 C37 1.382(10) . ?
C36 C40 1.541(10) . ?
C37 C38 1.377(10) . ?
C37 H37A 0.9400 . ?
C38 C39 1.416(10) . ?
C38 C44 1.530(10) . ?
C39 O4 1.373(8) . ?
C40 C42 1.486(12) . ?
C40 C41 1.517(11) . ?
C40 C43 1.519(11) . ?
C41 H41A 0.9700 . ?
C41 H41B 0.9700 . ?
C41 H41C 0.9700 . ?
C42 H42A 0.9700 . ?
C42 H42B 0.9700 . ?
C42 H42C 0.9700 . ?
C43 H43A 0.9700 . ?
C43 H43B 0.9700 . ?
C43 H43C 0.9700 . ?
C44 C45 1.489(12) . ?
C44 H44A 0.9800 . ?
C44 H44B 0.9800 . ?
C45 C50 1.381(11) . ?
C45 C46 1.405(11) . ?
C46 C47 1.376(14) . ?
C46 H46A 0.9400 . ?
C47 C48 1.370(14) . ?
C47 C51 1.559(12) . ?
C48 C49 1.387(11) . ?
C48 H48A 0.9400 . ?
C49 C50 1.413(11) . ?
C49 C55 1.493(11) . ?
C50 O5 1.389(8) . ?
C51 C53 1.36(4) . ?
C51 C52 1.37(5) . ?
C51 C54A 1.49(2) . ?
C51 C54 1.52(4) . ?
C51 C53A 1.55(2) . ?
C51 C52A 1.55(2) . ?
C52 H52A 0.9700 . ?
C52 H52B 0.9700 . ?
C52 H52C 0.9700 . ?
C52A H52D 0.9700 . ?
C52A H52E 0.9700 . ?
C52A H52F 0.9700 . ?
C53 H53A 0.9700 . ?
C53 H53B 0.9700 . ?
C53 H53C 0.9700 . ?
C54 H54A 0.9700 . ?
C54 H54B 0.9700 . ?
C54 H54C 0.9700 . ?
C53A H53D 0.9700 . ?
C53A H53E 0.9700 . ?
C53A H53F 0.9700 . ?
C54A H54D 0.9700 . ?
C54A H54E 0.9700 . ?
C54A H54F 0.9700 . ?
C55 H55A 0.9800 . ?
C55 H55B 0.9800 . ?
C56 H56A 0.9700 . ?
C56 H56B 0.9700 . ?
C56 H56C 0.9700 . ?
C57 C58 1.309(16) . ?
C57 H57A 0.9400 . ?
C58 H58A 0.9400 . ?
C58 H58B 0.9400 . ?
C59 O6 1.459(11) . ?
C59 C60 1.471(14) . ?
C59 H59A 0.9800 . ?
C59 H59B 0.9800 . ?
C60 C61 1.538(18) . ?
C60 H60A 0.9800 . ?
C60 H60B 0.9800 . ?
C61 C62 1.513(16) . ?
C61 H61A 0.9800 . ?
C61 H61B 0.9800 . ?
C62 O6 1.407(12) . ?
C62 H62A 0.9800 . ?
C62 H62B 0.9800 . ?
C63 C64 1.39(2) . ?
C63 O7 1.469(15) . ?
C63 H63A 0.9800 . ?
C63 H63B 0.9800 . ?
C64 C65 1.50(2) . ?
C64 H64A 0.9800 . ?
C64 H64B 0.9800 . ?
C65 C66 1.46(2) . ?
C65 H65A 0.9800 . ?
C65 H65B 0.9800 . ?
C66 O7 1.272(18) . ?
C66 H66A 0.9800 . ?
C66 H66B 0.9800 . ?

loop_
_geom_torsion_atom_site_label_1
_geom_torsion_atom_site_label_2
_geom_torsion_atom_site_label_3
_geom_torsion_atom_site_label_4
_geom_torsion
_geom_torsion_site_symmetry_1
_geom_torsion_site_symmetry_2
_geom_torsion_site_symmetry_3
_geom_torsion_site_symmetry_4
_geom_torsion_publ_flag
C6 C1 C2 C3 2.8(11) . . . . ?
O1 C1 C2 C3 179.8(7) . . . . ?
C6 C1 C2 C55 -175.2(7) . . . . ?
O1 C1 C2 C55 1.8(11) . . . . ?
C1 C2 C3 C4 -0.9(13) . . . . ?
C55 C2 C3 C4 177.1(8) . . . . ?
C2 C3 C4 C5 -0.9(13) . . . . ?
C2 C3 C4 C7 179.4(8) . . . . ?
C3 C4 C5 C6 1.1(13) . . . . ?
C7 C4 C5 C6 -179.3(8) . . . . ?
O1 C1 C6 C5 -179.5(7) . . . . ?
C2 C1 C6 C5 -2.7(11) . . . . ?
O1 C1 C6 C11 2.1(11) . . . . ?
C2 C1 C6 C11 178.9(7) . . . . ?
C4 C5 C6 C1 0.7(12) . . . . ?
C4 C5 C6 C11 179.1(8) . . . . ?
C3 C4 C7 C10A 119.4(11) . . . . ?
C5 C4 C7 C10A -60.1(12) . . . . ?
C3 C4 C7 C8A -3.5(14) . . . . ?
C5 C4 C7 C8A 176.9(11) . . . . ?
C3 C4 C7 C9 -178.0(12) . . . . ?
C5 C4 C7 C9 2.4(15) . . . . ?
C3 C4 C7 C9A -122.6(10) . . . . ?
C5 C4 C7 C9A 57.8(12) . . . . ?
C3 C4 C7 C8 -56.3(14) . . . . ?
C5 C4 C7 C8 124.1(12) . . . . ?
C3 C4 C7 C10 59.5(13) . . . . ?
C5 C4 C7 C10 -120.1(12) . . . . ?
C1 C6 C11 C12 -56.5(10) . . . . ?
C5 C6 C11 C12 125.1(8) . . . . ?
C6 C11 C12 C13 -83.8(9) . . . . ?
C6 C11 C12 C17 97.1(9) . . . . ?
C17 C12 C13 C14 0.5(12) . . . . ?
C11 C12 C13 C14 -178.6(7) . . . . ?
C12 C13 C14 C15 -2.5(12) . . . . ?
C12 C13 C14 C18 -177.9(9) . . . . ?
C13 C14 C15 C16 2.2(12) . . . . ?
C18 C14 C15 C16 177.9(8) . . . . ?
C14 C15 C16 C17 0.1(11) . . . . ?
C14 C15 C16 C22 -177.9(7) . . . . ?
C15 C16 C17 O2 177.8(6) . . . . ?
C22 C16 C17 O2 -4.2(10) . . . . ?
C15 C16 C17 C12 -2.2(10) . . . . ?
C22 C16 C17 C12 175.8(6) . . . . ?
C13 C12 C17 O2 -178.1(6) . . . . ?
C11 C12 C17 O2 1.1(10) . . . . ?
C13 C12 C17 C16 2.0(10) . . . . ?
C11 C12 C17 C16 -178.9(6) . . . . ?
C13 C14 C18 C19 -139.0(12) . . . . ?
C15 C14 C18 C19 45.7(16) . . . . ?
C13 C14 C18 C20 14.3(17) . . . . ?
C15 C14 C18 C20 -161.0(12) . . . . ?
C13 C14 C18 C21 116.8(12) . . . . ?
C15 C14 C18 C21 -58.5(12) . . . . ?
C15 C16 C22 C23 41.4(9) . . . . ?
C17 C16 C22 C23 -136.6(7) . . . . ?
C16 C22 C23 C24 -107.4(8) . . . . ?
C16 C22 C23 C28 74.7(9) . . . . ?
C28 C23 C24 C25 0.9(12) . . . . ?
C22 C23 C24 C25 -177.0(7) . . . . ?
C23 C24 C25 C26 2.3(12) . . . . ?
C23 C24 C25 C29 -179.4(7) . . . . ?
C24 C25 C26 C27 -2.6(11) . . . . ?
C29 C25 C26 C27 179.2(7) . . . . ?
C25 C26 C27 C28 -0.3(11) . . . . ?
C25 C26 C27 C33 166.6(7) . . . . ?
C24 C23 C28 O3 175.7(6) . . . . ?
C22 C23 C28 O3 -6.4(10) . . . . ?
C24 C23 C28 C27 -3.9(11) . . . . ?
C22 C23 C28 C27 174.0(7) . . . . ?
C26 C27 C28 O3 -176.0(6) . . . . ?
C33 C27 C28 O3 17.1(10) . . . . ?
C26 C27 C28 C23 3.6(11) . . . . ?
C33 C27 C28 C23 -163.3(7) . . . . ?
C26 C25 C29 C30 -122.9(9) . . . . ?
C24 C25 C29 C30 58.9(10) . . . . ?
C26 C25 C29 C31 114.4(8) . . . . ?
C24 C25 C29 C31 -63.8(9) . . . . ?
C26 C25 C29 C32 -2.9(11) . . . . ?
C24 C25 C29 C32 178.9(8) . . . . ?
C26 C27 C33 C34 109.6(9) . . . . ?
C28 C27 C33 C34 -83.7(10) . . . . ?
C27 C33 C34 C35 -165.0(7) . . . . ?
C27 C33 C34 C39 21.5(12) . . . . ?
C39 C34 C35 C36 3.6(12) . . . . ?
C33 C34 C35 C36 -170.2(7) . . . . ?
C34 C35 C36 C37 2.1(11) . . . . ?
C34 C35 C36 C40 -179.0(7) . . . . ?
C35 C36 C37 C38 -3.3(12) . . . . ?
C40 C36 C37 C38 177.8(7) . . . . ?
C36 C37 C38 C39 -1.1(12) . . . . ?
C36 C37 C38 C44 174.3(7) . . . . ?
C35 C34 C39 O4 172.3(6) . . . . ?
C33 C34 C39 O4 -14.4(11) . . . . ?
C35 C34 C39 C38 -8.0(11) . . . . ?
C33 C34 C39 C38 165.4(7) . . . . ?
C37 C38 C39 O4 -173.4(7) . . . . ?
C44 C38 C39 O4 11.2(11) . . . . ?
C37 C38 C39 C34 6.9(11) . . . . ?
C44 C38 C39 C34 -168.6(7) . . . . ?
C35 C36 C40 C42 106.1(10) . . . . ?
C37 C36 C40 C42 -75.0(10) . . . . ?
C35 C36 C40 C41 -13.1(11) . . . . ?
C37 C36 C40 C41 165.7(8) . . . . ?
C35 C36 C40 C43 -132.9(9) . . . . ?
C37 C36 C40 C43 46.0(11) . . . . ?
C37 C38 C44 C45 -74.0(10) . . . . ?
C39 C38 C44 C45 101.5(9) . . . . ?
C38 C44 C45 C50 -60.0(10) . . . . ?
C38 C44 C45 C46 121.9(8) . . . . ?
C50 C45 C46 C47 -0.1(12) . . . . ?
C44 C45 C46 C47 178.0(8) . . . . ?
C45 C46 C47 C48 -0.3(13) . . . . ?
C45 C46 C47 C51 -178.9(9) . . . . ?
C46 C47 C48 C49 0.1(14) . . . . ?
C51 C47 C48 C49 178.7(8) . . . . ?
C47 C48 C49 C50 0.5(13) . . . . ?
C47 C48 C49 C55 -173.4(8) . . . . ?
C46 C45 C50 O5 -173.9(7) . . . . ?
C44 C45 C50 O5 8.0(11) . . . . ?
C46 C45 C50 C49 0.7(11) . . . . ?
C44 C45 C50 C49 -177.4(7) . . . . ?
C48 C49 C50 C45 -0.9(11) . . . . ?
C55 C49 C50 C45 173.0(7) . . . . ?
C48 C49 C50 O5 174.0(7) . . . . ?
C55 C49 C50 O5 -12.2(10) . . . . ?
C48 C47 C51 C53 3(3) . . . . ?
C46 C47 C51 C53 -179(2) . . . . ?
C48 C47 C51 C52 130(3) . . . . ?
C46 C47 C51 C52 -51(3) . . . . ?
C48 C47 C51 C54A -58.5(16) . . . . ?
C46 C47 C51 C54A 120.0(13) . . . . ?
C48 C47 C51 C54 -113(2) . . . . ?
C46 C47 C51 C54 66(2) . . . . ?
C48 C47 C51 C53A 58.0(14) . . . . ?
C46 C47 C51 C53A -123.5(13) . . . . ?
C48 C47 C51 C52A -178.2(11) . . . . ?
C46 C47 C51 C52A 0.3(16) . . . . ?
C48 C49 C55 C2 89.5(9) . . . . ?
C50 C49 C55 C2 -84.1(8) . . . . ?
C3 C2 C55 C49 -64.0(9) . . . . ?
C1 C2 C55 C49 113.9(8) . . . . ?
O1 Si1 C57 C58 -114.9(11) . . . . ?
O2 Si1 C57 C58 129.2(11) . . . . ?
C56 Si1 C57 C58 7.4(12) . . . . ?
O6 C59 C60 C61 -30.4(11) . . . . ?
C59 C60 C61 C62 13.3(12) . . . . ?
C60 C61 C62 O6 9.1(12) . . . . ?
O7 C63 C64 C65 -13(2) . . . . ?
C63 C64 C65 C66 16(2) . . . . ?
C64 C65 C66 O7 -14(3) . . . . ?
C6 C1 O1 Si1 -55.8(9) . . . . ?
C2 C1 O1 Si1 127.2(6) . . . . ?
O2 Si1 O1 C1 91.9(6) . . . . ?
C57 Si1 O1 C1 -25.4(7) . . . . ?
C56 Si1 O1 C1 -150.5(6) . . . . ?
C16 C17 O2 Si1 112.3(7) . . . . ?
C12 C17 O2 Si1 -67.7(8) . . . . ?
O1 Si1 O2 C17 6.8(6) . . . . ?
C57 Si1 O2 C17 127.6(6) . . . . ?
C56 Si1 O2 C17 -108.9(6) . . . . ?
C23 C28 O3 Bi1 -90.7(7) . . . . ?
C27 C28 O3 Bi1 88.9(7) . . . . ?
O5 Bi1 O3 C28 -144.3(5) . . . . ?
O4 Bi1 O3 C28 -54.3(5) . . . . ?
C34 C39 O4 Bi1 97.0(7) . . . . ?
C38 C39 O4 Bi1 -82.7(7) . . . . ?
O5 Bi1 O4 C39 19.8(5) . . . . ?
O3 Bi1 O4 C39 -72.9(5) . . . . ?
C45 C50 O5 Bi1 -68.2(9) . . . . ?
C49 C50 O5 Bi1 117.1(7) . . . . ?
O4 Bi1 O5 C50 90.5(6) . . . . ?
O3 Bi1 O5 C50 177.4(6) . . . . ?
C61 C62 O6 C59 -28.2(10) . . . . ?
C60 C59 O6 C62 37.0(10) . . . . ?
C65 C66 O7 C63 6(3) . . . . ?
C64 C63 O7 C66 5(2) . . . . ?
